data_2201739
loop_
_publ_author_name
'Doriguetto, Antonio C.'
'Paula Silva, Carlos H. T. de'
'Rando, Daniela G.'
'Ferreira, Elizabeth I.'
'Ellena, Javier A.'

_publ_section_title
;
 4-(2-Isonicotinoylhydrazino)-4-oxobutanoic acid
;
_journal_issue 3
_journal_name_full 'Acta Crystallographica Section E'
_journal_page_first o288
_journal_page_last o289
_journal_paper_doi 10.1107/S1600536803002435
_journal_volume 59
_journal_year 2003
_chemical_formula_iupac 'C10 H11 N3 O4'
_chemical_formula_moiety 'C10 H11 N3 O4'
_chemical_formula_sum 'C10 H11 N3 O4'
_chemical_formula_weight 237.22
_chemical_name_common 'Succinyl isoniazid'
_chemical_name_systematic
;
4-(2-isonicotinoylhydrazino)-4-oxobutanoic acid
;
_space_group_IT_number 2
_symmetry_cell_setting triclinic
_symmetry_space_group_name_Hall '-P 1'
_symmetry_space_group_name_H-M 'P -1'
_audit_creation_method 'WinGX routine CIF_UPDATE'
_cell_angle_alpha 83.797(2)
_cell_angle_beta 79.735(2)
_cell_angle_gamma 81.035(2)
_cell_formula_units_Z 2
_cell_length_a 4.8140(2)
_cell_length_b 8.9168(4)
_cell_length_c 12.4943(6)
_cell_measurement_reflns_used 1004
_cell_measurement_temperature 120(2)
_cell_measurement_theta_max 25
_cell_measurement_theta_min 1
_cell_volume 519.51(4)
_computing_cell_refinement 'HKL SCALEPACK (Otwinowski & Minor, 1997)'
_computing_data_collection 'COLLECT (Nonius BV, 1997-2000)'
_computing_data_reduction 'HKL DENZO (Otwinowski & Minor, 1997) and SCALEPACK'
_computing_molecular_graphics 'ORTEP-3 for Windows (Farrugia, 1997)'
_computing_publication_material 'WinGX (Farrugia, 1999)'
_computing_structure_refinement 'SHELXL97 (Sheldrick, 1997)'
_computing_structure_solution 'SHELXS97 (Sheldrick, 1997)'
_diffrn_ambient_temperature 120(2)
_diffrn_detector_area_resol_mean 9
_diffrn_measured_fraction_theta_full 0.954
_diffrn_measured_fraction_theta_max 0.954
_diffrn_measurement_device '95mm CCD camera on \k-goniostat'
_diffrn_measurement_device_type 'Nonius KappaCCD'
_diffrn_measurement_method '\f and \w scans with \k offsets'
_diffrn_radiation_monochromator 'horizonally mounted graphite crystal'
_diffrn_radiation_source 'fine-focus sealed tube'
_diffrn_radiation_type MoK\a
_diffrn_radiation_wavelength 0.71073
_diffrn_reflns_av_R_equivalents 0.1041
_diffrn_reflns_limit_h_max 4
_diffrn_reflns_limit_h_min -5
_diffrn_reflns_limit_k_max 10
_diffrn_reflns_limit_k_min -10
_diffrn_reflns_limit_l_max 14
_diffrn_reflns_limit_l_min -14
_diffrn_reflns_number 6740
_diffrn_reflns_theta_full 25
_diffrn_reflns_theta_max 25
_diffrn_reflns_theta_min 2.74
_diffrn_standards_decay_% none
_diffrn_standards_number 0
_exptl_absorpt_coefficient_mu 0.12
_exptl_absorpt_correction_type none
_exptl_crystal_colour 'light yellow'
_exptl_crystal_density_diffrn 1.516
_exptl_crystal_density_method 'not measured'
_exptl_crystal_description needle
_exptl_crystal_F_000 248
_exptl_crystal_size_max 0.4
_exptl_crystal_size_mid 0.06
_exptl_crystal_size_min 0.06
_refine_diff_density_max 0.253
_refine_diff_density_min -0.283
_refine_ls_extinction_method none
_refine_ls_goodness_of_fit_ref 1.084
_refine_ls_hydrogen_treatment constr
_refine_ls_matrix_type full
_refine_ls_number_parameters 154
_refine_ls_number_reflns 1753
_refine_ls_number_restraints 0
_refine_ls_restrained_S_all 1.084
_refine_ls_R_factor_gt 0.0551
_refine_ls_shift/su_max 0
_refine_ls_structure_factor_coef Fsqd
_refine_ls_weighting_details 'calc w = 1/[\s^2^(Fo^2^)+(0.1004P)^2^+0.0903P] where P = (Fo^2^+2Fc^2^)/3'
_refine_ls_weighting_scheme calc
_refine_ls_wR_factor_ref 0.1594
_reflns_number_gt 1511
_reflns_number_total 1753
_reflns_threshold_expression >2\s(I)
_cod_data_source_file ac6028.cif
_cod_data_source_block II
_cod_depositor_comments
;
The following automatic conversions were performed:
'_symmetry_cell_setting' value 'Triclinic' changed to 'triclinic'
according to '/home/saulius/struct/CIF-dictionaries/cif_core.dic'
dictionary named 'cif_core.dic' version 2.4.1 from 2010-06-29.

Automatic conversion script
Id: cif_fix_enum 1527 2010-12-29 10:47:43Z saulius 

The following automatic conversions were performed:

'_symmetry_cell_setting' value 'Triclinic' changed to 'triclinic'
according to /home/saulius/struct/CIF-dictionaries/cif_core.dic
dictionary named 'cif_core.dic' version 2.4.1 from 2010-06-29.

Automatic conversion script
Id: cif_fix_values 1715 2011-07-08 13:25:40Z adriana 
;
_cod_database_code 2201739
_cod_database_fobs_code 2201739

loop_
_symmetry_equiv_pos_as_xyz
'x, y, z'
'-x, -y, -z'

loop_
_atom_site_label
_atom_site_fract_x
_atom_site_fract_y
_atom_site_fract_z
_atom_site_U_iso_or_equiv
_atom_site_adp_type
_atom_site_calc_flag
_atom_site_refinement_flags
_atom_site_occupancy
_atom_site_disorder_assembly
_atom_site_disorder_group
_atom_site_type_symbol
C1 0.3792(4) 0.49229(19) -0.13616(14) 0.0261(5) Uani d . 1 . . C
H1 0.2598 0.4842 -0.0671 0.031 Uiso calc R 1 . . H
C2 0.3046(4) 0.6031(2) -0.21654(15) 0.0289(5) Uani d . 1 . . C
H2 0.1322 0.6708 -0.2009 0.035 Uiso calc R 1 . . H
C3 0.7058(4) 0.5234(2) -0.33620(15) 0.0330(5) Uani d . 1 . . C
H3 0.8192 0.5332 -0.4064 0.04 Uiso calc R 1 . . H
C4 0.7998(4) 0.4100(2) -0.26058(14) 0.0289(5) Uani d . 1 . . C
H4 0.9749 0.3452 -0.2781 0.035 Uiso calc R 1 . . H
C5 0.6310(4) 0.3932(2) -0.15798(14) 0.0249(5) Uani d . 1 . . C
C6 0.7359(4) 0.2769(2) -0.07343(14) 0.0245(5) Uani d . 1 . . C
C7 0.4268(4) 0.05865(19) 0.16140(14) 0.0248(4) Uani d . 1 . . C
C8 0.5465(4) -0.0410(2) 0.25235(14) 0.0277(5) Uani d . 1 . . C
H8A 0.7088 0.0025 0.2697 0.033 Uiso calc R 1 . . H
H8B 0.6204 -0.1434 0.2271 0.033 Uiso calc R 1 . . H
C9 0.3276(4) -0.0571(2) 0.35575(14) 0.0290(5) Uani d . 1 . . C
H9A 0.2708 0.0431 0.3864 0.035 Uiso calc R 1 . . H
H9B 0.1555 -0.0894 0.3373 0.035 Uiso calc R 1 . . H
C10 0.4435(4) -0.1716(2) 0.44035(14) 0.0287(5) Uani d . 1 . . C
N1 0.4647(3) 0.61917(18) -0.31551(12) 0.0317(4) Uani d . 1 . . N
N2 0.5370(3) 0.21225(16) -0.00228(11) 0.0247(4) Uani d . 1 . . N
H5 0.3558 0.2327 -0.009 0.03 Uiso calc R 1 . . H
N3 0.6248(3) 0.11208(16) 0.08232(11) 0.0261(4) Uani d . 1 . . N
H6 0.8074 0.0839 0.0842 0.031 Uiso calc R 1 . . H
O1 0.9919(2) 0.24573(14) -0.06653(10) 0.0297(4) Uani d . 1 . . O
O2 0.1713(2) 0.08798(15) 0.15559(10) 0.0300(4) Uani d . 1 . . O
O3 0.6600(3) -0.25941(16) 0.42301(11) 0.0408(4) Uani d . 1 . . O
O4 0.2780(3) -0.16703(16) 0.53674(10) 0.0391(4) Uani d . 1 . . O
H7 0.3495 -0.2324 0.5814 0.059 Uiso calc R 1 . . H

loop_
_atom_site_aniso_label
_atom_site_aniso_U_11
_atom_site_aniso_U_22
_atom_site_aniso_U_33
_atom_site_aniso_U_12
_atom_site_aniso_U_13
_atom_site_aniso_U_23
C1 0.0272(9) 0.0259(9) 0.0252(9) -0.0069(7) -0.0019(7) -0.0013(7)
C2 0.0309(10) 0.0253(9) 0.0296(10) -0.0028(8) -0.0045(8) -0.0012(7)
C3 0.0340(11) 0.0384(11) 0.0239(9) -0.0045(9) -0.0010(8) 0.0029(8)
C4 0.0283(10) 0.0290(10) 0.0272(10) -0.0030(8) -0.0012(8) -0.0004(8)
C5 0.0276(10) 0.0236(9) 0.0244(9) -0.0065(7) -0.0054(7) -0.0002(7)
C6 0.0236(10) 0.0246(9) 0.0247(9) -0.0030(7) -0.0023(7) -0.0030(7)
C7 0.0263(10) 0.0237(9) 0.0240(9) -0.0033(7) -0.0023(7) -0.0032(7)
C8 0.0261(10) 0.0294(10) 0.0257(9) -0.0026(8) -0.0028(7) 0.0018(7)
C9 0.0277(10) 0.0309(10) 0.0257(10) -0.0012(7) -0.0022(8) 0.0018(8)
C10 0.0277(10) 0.0300(10) 0.0262(10) -0.0032(8) -0.0005(8) -0.0002(8)
N1 0.0352(9) 0.0301(9) 0.0287(9) -0.0040(7) -0.0062(7) 0.0032(7)
N2 0.0236(8) 0.0263(8) 0.0226(8) -0.0025(6) -0.0046(6) 0.0046(6)
N3 0.0240(8) 0.0282(8) 0.0239(8) -0.0017(6) -0.0041(6) 0.0050(6)
O1 0.0239(7) 0.0349(8) 0.0285(7) -0.0035(6) -0.0046(5) 0.0053(5)
O2 0.0231(7) 0.0381(8) 0.0261(7) -0.0019(6) -0.0037(5) 0.0049(6)
O3 0.0373(8) 0.0426(9) 0.0322(8) 0.0109(7) 0.0008(6) 0.0081(6)
O4 0.0387(8) 0.0439(9) 0.0254(8) 0.0075(6) 0.0013(6) 0.0088(6)

loop_
_atom_type_symbol
_atom_type_description
_atom_type_scat_dispersion_real
_atom_type_scat_dispersion_imag
_atom_type_scat_source
C C 0.0033 0.0016 'International Tables Vol C Tables 4.2.6.8 and 6.1.1.4'
H H 0 0 'International Tables Vol C Tables 4.2.6.8 and 6.1.1.4'
N N 0.0061 0.0033 'International Tables Vol C Tables 4.2.6.8 and 6.1.1.4'
O O 0.0106 0.006 'International Tables Vol C Tables 4.2.6.8 and 6.1.1.4'

loop_
_geom_angle_atom_site_label_1
_geom_angle_atom_site_label_2
_geom_angle_atom_site_label_3
_geom_angle
_geom_angle_publ_flag
C2 C1 C5 118.99(16) ?
C2 C1 H1 120.5 ?
C5 C1 H1 120.5 ?
N1 C2 C1 122.97(16) yes
N1 C2 H2 118.5 ?
C1 C2 H2 118.5 ?
N1 C3 C4 123.39(16) yes
N1 C3 H3 118.3 ?
C4 C3 H3 118.3 ?
C3 C4 C5 118.48(17) ?
C3 C4 H4 120.8 ?
C5 C4 H4 120.8 ?
C1 C5 C4 118.36(16) ?
C1 C5 C6 122.28(15) ?
C4 C5 C6 119.23(16) ?
O1 C6 N2 121.40(16) yes
O1 C6 C5 121.95(15) yes
N2 C6 C5 116.59(15) yes
O2 C7 N3 121.07(16) yes
O2 C7 C8 124.41(15) yes
N3 C7 C8 114.49(15) yes
C7 C8 C9 113.05(14) ?
C7 C8 H8A 109 ?
C9 C8 H8A 109 ?
C7 C8 H8B 109 ?
C9 C8 H8B 109 ?
H8A C8 H8B 107.8 ?
C10 C9 C8 111.74(14) ?
C10 C9 H9A 109.3 ?
C8 C9 H9A 109.3 ?
C10 C9 H9B 109.3 ?
C8 C9 H9B 109.3 ?
H9A C9 H9B 107.9 ?
O3 C10 O4 123.07(16) yes
O3 C10 C9 124.51(15) yes
O4 C10 C9 112.42(14) yes
C3 N1 C2 117.80(15) yes
C6 N2 N3 118.20(14) yes
C6 N2 H5 120.9 ?
N3 N2 H5 120.9 ?
C7 N3 N2 119.21(15) yes
C7 N3 H6 120.4 ?
N2 N3 H6 120.4 ?
C10 O4 H7 109.5 ?

loop_
_geom_bond_atom_site_label_1
_geom_bond_atom_site_label_2
_geom_bond_site_symmetry_2
_geom_bond_distance
_geom_bond_publ_flag
C1 C2 . 1.385(3) ?
C1 C5 . 1.387(2) ?
C1 H1 . 0.95 ?
C2 N1 . 1.342(2) yes
C2 H2 . 0.95 ?
C3 N1 . 1.333(2) yes
C3 C4 . 1.387(3) ?
C3 H3 . 0.95 ?
C4 C5 . 1.397(2) ?
C4 H4 . 0.95 ?
C5 C6 . 1.496(2) ?
C6 O1 . 1.237(2) yes
C6 N2 . 1.341(2) yes
C7 O2 . 1.231(2) yes
C7 N3 . 1.347(2) yes
C7 C8 . 1.506(2) ?
C8 C9 . 1.524(2) ?
C8 H8A . 0.99 ?
C8 H8B . 0.99 ?
C9 C10 . 1.507(3) ?
C9 H9A . 0.99 ?
C9 H9B . 0.99 ?
C10 O3 . 1.204(2) yes
C10 O4 . 1.321(2) yes
N2 N3 . 1.390(2) yes
N2 H5 . 0.88 ?
N3 H6 . 0.88 ?
O4 H7 . 0.84 ?

loop_
_geom_hbond_atom_site_label_D
_geom_hbond_atom_site_label_H
_geom_hbond_atom_site_label_A
_geom_hbond_site_symmetry_A
_geom_hbond_distance_DH
_geom_hbond_distance_HA
_geom_hbond_distance_DA
_geom_hbond_angle_DHA
_geom_hbond_publ_flag
N2 H5 O1 1_455 0.88 1.99 2.842(2) 162 yes
N3 H6 O2 1_655 0.88 2.11 2.906(2) 150 yes
O4 H7 N1 1_546 0.84 1.84 2.673(2) 173 yes

loop_
_cod_related_entry_id
_cod_related_entry_database
_cod_related_entry_code
1 ChemSpider 1505469
